data_7029955
loop_
_publ_author_name
'Hoeke, Veronika'
'Heidemeier, Maik'
'Krickemeyer, Erich'
'Stammler, Anja'
'B\"ogge, Hartmut'
'Schnack, J\"urgen'
'Glaser, Thorsten'

_publ_section_title
;
 Structural influences on the exchange coupling and zero-field splitting
 in the single-molecule magnet [Mn(III)6Mn(III)]3+.
;
_journal_issue 41
_journal_name_full 'Dalton transactions (Cambridge, England : 2003)'
_journal_page_first 12942
_journal_page_last 12959
_journal_paper_doi 10.1039/c2dt31590d
_journal_volume 41
_journal_year 2012
_chemical_formula_moiety 'C150 H216 N18 O18 Mn7, 3(C3 H5 O3) , 10(H2 O) , 5(C H4 O)'
_chemical_formula_sum 'C164 H271 Mn7 N18 O42'
_chemical_formula_weight 3551.57
_chemical_name_systematic
;
?
;
_space_group_IT_number 203
_symmetry_cell_setting cubic
_symmetry_space_group_name_Hall '-F 2uv 2vw 3'
_symmetry_space_group_name_H-M 'F d -3 :2'
_atom_sites_solution_hydrogens geom
_atom_sites_solution_primary direct
_atom_sites_solution_secondary difmap
_audit_creation_method SHELXL-97
_cell_angle_alpha 90.00
_cell_angle_beta 90.00
_cell_angle_gamma 90.00
_cell_formula_units_Z 16
_cell_length_a 45.0354(12)
_cell_length_b 45.0354(12)
_cell_length_c 45.0354(12)
_cell_measurement_reflns_used 9628
_cell_measurement_temperature 100(2)
_cell_measurement_theta_max 25.00
_cell_measurement_theta_min 1.97
_cell_volume 91340(4)
_computing_cell_refinement 'APEX2 v2009.11-0 (Bruker AXS, 2009)'
_computing_data_collection 'APEX2 v2009.11-0 (Bruker AXS, 2009)'
_computing_data_reduction 'SAINT (Bruker AXS, 2009)'
_computing_molecular_graphics 'DIAMOND 2.1 (Crystal Impact, 2001)'
_computing_publication_material 'SHELXL-97 (Sheldrick, 2008)'
_computing_structure_refinement 'SHELXL-97 (Sheldrick, 2008)'
_computing_structure_solution 'SHELXS-97 (Sheldrick, 2008)'
_diffrn_ambient_temperature 100(2)
_diffrn_measured_fraction_theta_full 0.996
_diffrn_measured_fraction_theta_max 0.996
_diffrn_measurement_device 'Bruker KAPPA APEX II'
_diffrn_measurement_device_type 'four circle diffractometer'
_diffrn_measurement_method 'omega- and phi-scans'
_diffrn_radiation_monochromator 'graphite monochromator'
_diffrn_radiation_source 'fine focus sealed tube'
_diffrn_radiation_type MoK\a
_diffrn_radiation_wavelength 0.71073
_diffrn_reflns_av_R_equivalents 0.0421
_diffrn_reflns_av_sigmaI/netI 0.0189
_diffrn_reflns_limit_h_max 53
_diffrn_reflns_limit_h_min -49
_diffrn_reflns_limit_k_max 53
_diffrn_reflns_limit_k_min -53
_diffrn_reflns_limit_l_max 51
_diffrn_reflns_limit_l_min -53
_diffrn_reflns_number 113606
_diffrn_reflns_theta_full 25.00
_diffrn_reflns_theta_max 25.00
_diffrn_reflns_theta_min 1.97
_diffrn_standards_decay_% 0
_diffrn_standards_interval_count 0
_diffrn_standards_interval_time 0
_diffrn_standards_number 0
_exptl_absorpt_coefficient_mu 0.436
_exptl_absorpt_correction_T_max 0.8730
_exptl_absorpt_correction_T_min 0.8113
_exptl_absorpt_correction_type multi-scan
_exptl_absorpt_process_details 'SADABS 2008/1 (Bruker AXS, 2008)'
_exptl_crystal_colour brown
_exptl_crystal_density_diffrn 1.033
_exptl_crystal_density_method 'not measured'
_exptl_crystal_description 'trigonal prisms'
_exptl_crystal_F_000 30272
_exptl_crystal_size_max 0.50
_exptl_crystal_size_mid 0.36
_exptl_crystal_size_min 0.32
_platon_squeeze_details
;

Originally 3 disordered lactate and 10 H2O/MeOH molecules were found in the
region of each void, but could not properly be refined
and were therefore removed from the coordinate set. The resulting void was then
treated with "SQUEEZE". The found electron count can be attributed to ca 3
lactate, 5 MeOH and 10 H2O molecules. These were included in the given sum
formula and thus contribute to derived quantities like mu rho etc.


;
_refine_diff_density_max 0.964
_refine_diff_density_min -0.415
_refine_diff_density_rms 0.079
_refine_ls_extinction_method none
_refine_ls_goodness_of_fit_ref 1.060
_refine_ls_hydrogen_treatment constr
_refine_ls_matrix_type full
_refine_ls_number_parameters 293
_refine_ls_number_reflns 6712
_refine_ls_number_restraints 0
_refine_ls_restrained_S_all 1.060
_refine_ls_R_factor_all 0.0878
_refine_ls_R_factor_gt 0.0742
_refine_ls_shift/su_max 0.001
_refine_ls_shift/su_mean 0.000
_refine_ls_structure_factor_coef Fsqd
_refine_ls_weighting_details 'calc w=1/[\s^2^(Fo^2^)+(0.1594P)^2^+223.8863P] where P=(Fo^2^+2Fc^2^)/3'
_refine_ls_weighting_scheme calc
_refine_ls_wR_factor_gt 0.2180
_refine_ls_wR_factor_ref 0.2364
_reflns_number_gt 5191
_reflns_number_total 6712
_reflns_threshold_expression >2sigma(I)
_cod_data_source_file c2dt31590d.txt
_cod_data_source_block g1947
_cod_original_sg_symbol_H-M Fd-3
_cod_database_code 7029955

loop_
_symmetry_equiv_pos_as_xyz
'x, y, z'
'z, x, y'
'y, z, x'
'-y+1/4, -z+1/4, x'
'z, -x+1/4, -y+1/4'
'-y+1/4, z, -x+1/4'
'-z+1/4, -x+1/4, y'
'-z+1/4, x, -y+1/4'
'y, -z+1/4, -x+1/4'
'x, -y+1/4, -z+1/4'
'-x+1/4, y, -z+1/4'
'-x+1/4, -y+1/4, z'
'x, y+1/2, z+1/2'
'z, x+1/2, y+1/2'
'y, z+1/2, x+1/2'
'-y+1/4, -z+3/4, x+1/2'
'z, -x+3/4, -y+3/4'
'-y+1/4, z+1/2, -x+3/4'
'-z+1/4, -x+3/4, y+1/2'
'-z+1/4, x+1/2, -y+3/4'
'y, -z+3/4, -x+3/4'
'x, -y+3/4, -z+3/4'
'-x+1/4, y+1/2, -z+3/4'
'-x+1/4, -y+3/4, z+1/2'
'x+1/2, y, z+1/2'
'z+1/2, x, y+1/2'
'y+1/2, z, x+1/2'
'-y+3/4, -z+1/4, x+1/2'
'z+1/2, -x+1/4, -y+3/4'
'-y+3/4, z, -x+3/4'
'-z+3/4, -x+1/4, y+1/2'
'-z+3/4, x, -y+3/4'
'y+1/2, -z+1/4, -x+3/4'
'x+1/2, -y+1/4, -z+3/4'
'-x+3/4, y, -z+3/4'
'-x+3/4, -y+1/4, z+1/2'
'x+1/2, y+1/2, z'
'z+1/2, x+1/2, y'
'y+1/2, z+1/2, x'
'-y+3/4, -z+3/4, x'
'z+1/2, -x+3/4, -y+1/4'
'-y+3/4, z+1/2, -x+1/4'
'-z+3/4, -x+3/4, y'
'-z+3/4, x+1/2, -y+1/4'
'y+1/2, -z+3/4, -x+1/4'
'x+1/2, -y+3/4, -z+1/4'
'-x+3/4, y+1/2, -z+1/4'
'-x+3/4, -y+3/4, z'
'-x, -y, -z'
'-z, -x, -y'
'-y, -z, -x'
'y-1/4, z-1/4, -x'
'-z, x-1/4, y-1/4'
'y-1/4, -z, x-1/4'
'z-1/4, x-1/4, -y'
'z-1/4, -x, y-1/4'
'-y, z-1/4, x-1/4'
'-x, y-1/4, z-1/4'
'x-1/4, -y, z-1/4'
'x-1/4, y-1/4, -z'
'-x, -y+1/2, -z+1/2'
'-z, -x+1/2, -y+1/2'
'-y, -z+1/2, -x+1/2'
'y-1/4, z+1/4, -x+1/2'
'-z, x+1/4, y+1/4'
'y-1/4, -z+1/2, x+1/4'
'z-1/4, x+1/4, -y+1/2'
'z-1/4, -x+1/2, y+1/4'
'-y, z+1/4, x+1/4'
'-x, y+1/4, z+1/4'
'x-1/4, -y+1/2, z+1/4'
'x-1/4, y+1/4, -z+1/2'
'-x+1/2, -y, -z+1/2'
'-z+1/2, -x, -y+1/2'
'-y+1/2, -z, -x+1/2'
'y+1/4, z-1/4, -x+1/2'
'-z+1/2, x-1/4, y+1/4'
'y+1/4, -z, x+1/4'
'z+1/4, x-1/4, -y+1/2'
'z+1/4, -x, y+1/4'
'-y+1/2, z-1/4, x+1/4'
'-x+1/2, y-1/4, z+1/4'
'x+1/4, -y, z+1/4'
'x+1/4, y-1/4, -z+1/2'
'-x+1/2, -y+1/2, -z'
'-z+1/2, -x+1/2, -y'
'-y+1/2, -z+1/2, -x'
'y+1/4, z+1/4, -x'
'-z+1/2, x+1/4, y-1/4'
'y+1/4, -z+1/2, x-1/4'
'z+1/4, x+1/4, -y'
'z+1/4, -x+1/2, y-1/4'
'-y+1/2, z+1/4, x-1/4'
'-x+1/2, y+1/4, z-1/4'
'x+1/4, -y+1/2, z-1/4'
'x+1/4, y+1/4, -z'

loop_
_atom_site_label
_atom_site_type_symbol
_atom_site_fract_x
_atom_site_fract_y
_atom_site_fract_z
_atom_site_U_iso_or_equiv
_atom_site_adp_type
_atom_site_occupancy
_atom_site_symmetry_multiplicity
_atom_site_calc_flag
_atom_site_refinement_flags
Mn1 Mn 0.364317(11) 0.483828(11) 0.749320(11) 0.0423(2) Uani 1 1 d .
Mn2 Mn 0.2500 0.5000 0.7500 0.0389(3) Uani 1 6 d S
O11 O 0.35144(5) 0.44756(5) 0.76629(5) 0.0443(5) Uani 1 1 d .
O12 O 0.37166(5) 0.46941(5) 0.71066(5) 0.0460(5) Uani 1 1 d .
O401 O 0.41231(6) 0.47086(8) 0.76126(7) 0.0727(8) Uani 1 1 d .
N11 N 0.36275(6) 0.50112(6) 0.78960(6) 0.0465(7) Uani 1 1 d .
N12 N 0.37977(7) 0.52379(7) 0.73849(7) 0.0524(7) Uani 1 1 d .
N41 N 0.31831(6) 0.49425(6) 0.73962(6) 0.0456(7) Uani 1 1 d .
C1 C 0.33080(7) 0.44507(7) 0.78653(7) 0.0409(7) Uani 1 1 d .
C2 C 0.32867(7) 0.46591(7) 0.81034(7) 0.0417(7) Uani 1 1 d .
C11 C 0.34985(7) 0.49006(7) 0.81282(7) 0.0433(7) Uani 1 1 d .
C12 C 0.35813(8) 0.50185(9) 0.84304(7) 0.0532(9) Uani 1 1 d .
H12A H 0.3797 0.5048 0.8440 0.080 Uiso 1 1 calc R
H12B H 0.3521 0.4876 0.8583 0.080 Uiso 1 1 calc R
H12C H 0.3480 0.5208 0.8464 0.080 Uiso 1 1 calc R
C13 C 0.38270(10) 0.52703(9) 0.79213(8) 0.0621(10) Uani 1 1 d .
H13A H 0.4036 0.5204 0.7939 0.075 Uiso 1 1 calc R
H13B H 0.3776 0.5389 0.8099 0.075 Uiso 1 1 calc R
C14 C 0.37863(12) 0.54585(9) 0.76373(9) 0.0690(12) Uani 1 1 d .
C15 C 0.40489(18) 0.56754(14) 0.76200(12) 0.120(3) Uani 1 1 d .
H15A H 0.4030 0.5798 0.7442 0.180 Uiso 1 1 calc R
H15B H 0.4235 0.5563 0.7611 0.180 Uiso 1 1 calc R
H15C H 0.4049 0.5803 0.7796 0.180 Uiso 1 1 calc R
C16 C 0.34869(14) 0.56082(10) 0.76308(10) 0.0836(15) Uani 1 1 d .
H16A H 0.3468 0.5725 0.7448 0.125 Uiso 1 1 calc R
H16B H 0.3468 0.5739 0.7803 0.125 Uiso 1 1 calc R
H16C H 0.3330 0.5457 0.7636 0.125 Uiso 1 1 calc R
C17 C 0.38889(8) 0.53143(8) 0.71277(8) 0.0520(8) Uani 1 1 d .
H17 H 0.3959 0.5512 0.7108 0.062 Uiso 1 1 calc R
C41 C 0.29327(8) 0.49548(7) 0.74402(7) 0.0439(8) Uani 1 1 d .
C101 C 0.38069(7) 0.48324(8) 0.68644(7) 0.0450(8) Uani 1 1 d .
C102 C 0.38971(7) 0.51337(8) 0.68665(8) 0.0493(8) Uani 1 1 d .
C103 C 0.40046(8) 0.52678(9) 0.66075(9) 0.0552(9) Uani 1 1 d .
H10 H 0.4063 0.5470 0.6616 0.066 Uiso 1 1 calc R
C104 C 0.40292(8) 0.51217(9) 0.63437(9) 0.0592(10) Uani 1 1 d .
C105 C 0.39300(8) 0.48206(9) 0.63445(8) 0.0563(9) Uani 1 1 d .
H10A H 0.3939 0.4714 0.6163 0.068 Uiso 1 1 calc R
C106 C 0.38225(8) 0.46744(8) 0.65915(8) 0.0516(8) Uani 1 1 d .
C110 C 0.37315(9) 0.43467(8) 0.65758(8) 0.0547(9) Uani 1 1 d .
C111 C 0.39471(9) 0.41679(9) 0.67742(9) 0.0618(10) Uani 1 1 d .
H11A H 0.3893 0.3957 0.6768 0.093 Uiso 1 1 calc R
H11B H 0.3934 0.4240 0.6979 0.093 Uiso 1 1 calc R
H11C H 0.4151 0.4193 0.6701 0.093 Uiso 1 1 calc R
C112 C 0.34122(9) 0.43013(8) 0.66825(9) 0.0567(9) Uani 1 1 d .
H11D H 0.3277 0.4415 0.6556 0.085 Uiso 1 1 calc R
H11E H 0.3394 0.4370 0.6888 0.085 Uiso 1 1 calc R
H11F H 0.3361 0.4090 0.6672 0.085 Uiso 1 1 calc R
C120 C 0.41624(10) 0.52540(11) 0.60642(9) 0.0701(11) Uani 1 1 d .
C121 C 0.39528(18) 0.5262(2) 0.58148(15) 0.166(4) Uani 1 1 d .
H12D H 0.3881 0.5060 0.5774 0.249 Uiso 1 1 calc R
H12E H 0.4053 0.5340 0.5638 0.249 Uiso 1 1 calc R
H12F H 0.3784 0.5390 0.5865 0.249 Uiso 1 1 calc R
C122 C 0.44434(16) 0.5095(2) 0.59856(18) 0.154(4) Uani 1 1 d .
H12G H 0.4399 0.4886 0.5944 0.232 Uiso 1 1 calc R
H12H H 0.4583 0.5108 0.6152 0.232 Uiso 1 1 calc R
H12I H 0.4532 0.5187 0.5809 0.232 Uiso 1 1 calc R
C123 C 0.42728(18) 0.55817(16) 0.61231(16) 0.128(3) Uani 1 1 d .
H12J H 0.4358 0.5663 0.5940 0.192 Uiso 1 1 calc R
H12K H 0.4424 0.5580 0.6279 0.192 Uiso 1 1 calc R
H12L H 0.4105 0.5705 0.6186 0.192 Uiso 1 1 calc R
C113 C 0.37512(12) 0.42219(10) 0.62615(10) 0.0766(13) Uani 1 1 d .
H11G H 0.3616 0.4332 0.6131 0.115 Uiso 1 1 calc R
H11H H 0.3695 0.4012 0.6263 0.115 Uiso 1 1 calc R
H11I H 0.3955 0.4242 0.6188 0.115 Uiso 1 1 calc R
C401 C 0.43672(14) 0.47214(17) 0.74166(17) 0.119(2) Uani 1 1 d .
H40A H 0.4318 0.4617 0.7232 0.179 Uiso 1 1 calc R
H40B H 0.4540 0.4627 0.7510 0.179 Uiso 1 1 calc R
H40C H 0.4413 0.4929 0.7372 0.179 Uiso 1 1 calc R

loop_
_atom_site_aniso_label
_atom_site_aniso_U_11
_atom_site_aniso_U_22
_atom_site_aniso_U_33
_atom_site_aniso_U_23
_atom_site_aniso_U_13
_atom_site_aniso_U_12
Mn1 0.0394(3) 0.0456(3) 0.0420(3) 0.0052(2) -0.0064(2) 0.0028(2)
Mn2 0.0389(3) 0.0389(3) 0.0389(3) 0.0084(2) -0.0084(2) 0.0084(2)
O11 0.0410(12) 0.0450(12) 0.0469(12) 0.0077(10) -0.0007(10) 0.0103(9)
O12 0.0454(12) 0.0452(12) 0.0475(12) 0.0041(10) -0.0014(10) 0.0056(10)
O401 0.0398(14) 0.105(2) 0.0738(18) 0.0110(17) -0.0080(13) 0.0089(14)
N11 0.0404(14) 0.0550(17) 0.0442(15) 0.0048(13) -0.0104(12) -0.0004(12)
N12 0.0571(18) 0.0507(16) 0.0493(16) 0.0040(13) -0.0097(14) -0.0047(14)
N41 0.0426(16) 0.0515(16) 0.0426(15) 0.0062(12) -0.0083(12) 0.0098(12)
C1 0.0367(15) 0.0445(17) 0.0415(16) 0.0075(13) -0.0100(13) 0.0118(13)
C2 0.0369(15) 0.0457(17) 0.0424(16) 0.0109(13) -0.0143(13) 0.0077(13)
C11 0.0396(16) 0.0506(18) 0.0396(16) 0.0063(14) -0.0135(13) 0.0100(14)
C12 0.053(2) 0.068(2) 0.0383(17) 0.0047(16) -0.0137(15) -0.0077(17)
C13 0.072(3) 0.066(2) 0.049(2) 0.0014(18) -0.0139(18) -0.021(2)
C14 0.105(3) 0.053(2) 0.049(2) -0.0003(17) -0.007(2) -0.028(2)
C15 0.192(7) 0.104(4) 0.065(3) 0.000(3) -0.005(4) -0.083(5)
C16 0.144(5) 0.052(2) 0.055(2) 0.0029(19) 0.006(3) 0.027(3)
C17 0.0509(19) 0.0476(19) 0.057(2) 0.0097(16) -0.0060(16) -0.0024(15)
C41 0.053(2) 0.0393(16) 0.0390(16) 0.0053(13) -0.0135(14) 0.0091(14)
C101 0.0370(16) 0.0534(19) 0.0446(18) 0.0081(14) -0.0040(13) 0.0097(14)
C102 0.0405(17) 0.053(2) 0.054(2) 0.0088(16) -0.0010(15) 0.0125(15)
C103 0.0482(19) 0.054(2) 0.064(2) 0.0141(18) 0.0048(17) 0.0077(16)
C104 0.050(2) 0.069(2) 0.059(2) 0.0110(18) 0.0070(17) 0.0151(18)
C105 0.055(2) 0.064(2) 0.050(2) 0.0087(17) 0.0050(16) 0.0177(17)
C106 0.0466(19) 0.057(2) 0.0511(19) 0.0028(16) -0.0021(15) 0.0189(16)
C110 0.062(2) 0.0502(19) 0.0522(19) -0.0017(16) -0.0005(17) 0.0152(17)
C111 0.060(2) 0.057(2) 0.068(2) 0.0060(19) 0.0003(19) 0.0205(18)
C112 0.064(2) 0.0462(19) 0.060(2) -0.0020(16) -0.0136(18) 0.0086(17)
C120 0.067(3) 0.082(3) 0.061(2) 0.020(2) 0.016(2) 0.012(2)
C121 0.129(6) 0.285(11) 0.084(4) 0.094(6) -0.008(4) -0.056(7)
C122 0.107(5) 0.203(8) 0.154(7) 0.100(6) 0.074(5) 0.060(5)
C123 0.153(6) 0.122(5) 0.108(5) 0.037(4) 0.040(4) -0.014(5)
C113 0.109(4) 0.063(2) 0.058(2) -0.007(2) 0.002(2) 0.022(2)
C401 0.084(4) 0.122(5) 0.150(6) 0.021(5) -0.017(4) 0.008(4)

loop_
_atom_type_symbol
_atom_type_description
_atom_type_scat_dispersion_real
_atom_type_scat_dispersion_imag
_atom_type_scat_source
C C 0.0033 0.0016 'International Tables Vol C Tables 4.2.6.8 and 6.1.1.4'
H H 0.0000 0.0000 'International Tables Vol C Tables 4.2.6.8 and 6.1.1.4'
N N 0.0061 0.0033 'International Tables Vol C Tables 4.2.6.8 and 6.1.1.4'
O O 0.0106 0.0060 'International Tables Vol C Tables 4.2.6.8 and 6.1.1.4'
Mn Mn 0.3368 0.7283 'International Tables Vol C Tables 4.2.6.8 and 6.1.1.4'

loop_
_geom_angle_atom_site_label_1
_geom_angle_atom_site_label_2
_geom_angle_atom_site_label_3
_geom_angle
_geom_angle_site_symmetry_1
_geom_angle_site_symmetry_3
O12 Mn1 O11 97.42(10) . .
O12 Mn1 N11 171.49(11) . .
O11 Mn1 N11 87.62(11) . .
O12 Mn1 N12 91.36(11) . .
O11 Mn1 N12 170.28(11) . .
N11 Mn1 N12 83.17(12) . .
O12 Mn1 N41 93.21(10) . .
O11 Mn1 N41 88.59(10) . .
N11 Mn1 N41 93.76(11) . .
N12 Mn1 N41 95.11(12) . .
O12 Mn1 O401 87.92(11) . .
O11 Mn1 O401 88.53(10) . .
N11 Mn1 O401 85.36(11) . .
N12 Mn1 O401 87.61(12) . .
N41 Mn1 O401 177.03(11) . .
O12 Mn1 Mn2 103.13(7) . .
O11 Mn1 Mn2 79.36(7) . .
N11 Mn1 Mn2 84.49(8) . .
N12 Mn1 Mn2 102.77(9) . .
N41 Mn1 Mn2 12.84(7) . .
O401 Mn1 Mn2 164.49(8) . .
O12 Mn1 Mn1 148.05(7) . 28_565
O11 Mn1 Mn1 65.98(7) . 28_565
N11 Mn1 Mn1 40.46(8) . 28_565
N12 Mn1 Mn1 108.11(9) . 28_565
N41 Mn1 Mn1 60.79(7) . 28_565
O401 Mn1 Mn1 117.21(8) . 28_565
Mn2 Mn1 Mn1 48.794(4) . 28_565
C41 Mn2 C41 92.68(12) . 28_565
C41 Mn2 C41 92.68(12) . 41_456
C41 Mn2 C41 92.69(12) 28_565 41_456
C41 Mn2 C41 179.99(3) . 73_566
C41 Mn2 C41 87.32(12) 28_565 73_566
C41 Mn2 C41 87.32(12) 41_456 73_566
C41 Mn2 C41 87.32(12) . 65_655
C41 Mn2 C41 87.32(12) 28_565 65_655
C41 Mn2 C41 179.993(1) 41_456 65_655
C41 Mn2 C41 92.68(12) 73_566 65_655
C41 Mn2 C41 87.32(12) . 52_556
C41 Mn2 C41 179.994(1) 28_565 52_556
C41 Mn2 C41 87.32(12) 41_456 52_556
C41 Mn2 C41 92.68(12) 73_566 52_556
C41 Mn2 C41 92.67(12) 65_655 52_556
C41 Mn2 Mn1 7.78(9) . .
C41 Mn2 Mn1 85.58(9) 28_565 .
C41 Mn2 Mn1 89.85(9) 41_456 .
C41 Mn2 Mn1 172.23(9) 73_566 .
C41 Mn2 Mn1 90.15(9) 65_655 .
C41 Mn2 Mn1 94.42(9) 52_556 .
C1 O11 Mn1 125.0(2) . .
C101 O12 Mn1 130.8(2) . .
C401 O401 Mn1 125.1(3) . .
C11 N11 C13 120.9(3) . .
C11 N11 Mn1 127.3(2) . .
C13 N11 Mn1 111.2(2) . .
C17 N12 C14 121.1(3) . .
C17 N12 Mn1 125.4(3) . .
C14 N12 Mn1 113.5(2) . .
C41 N41 Mn1 156.3(3) . .
O11 C1 C2 118.3(3) . 41_456
O11 C1 C2 121.0(3) . .
C2 C1 C2 120.7(3) 41_456 .
C1 C2 C1 119.2(3) 28_565 .
C1 C2 C11 120.3(3) 28_565 .
C1 C2 C11 120.4(3) . .
N11 C11 C2 121.4(3) . .
N11 C11 C12 118.8(3) . .
C2 C11 C12 119.7(3) . .
C11 C12 H12A 109.5 . .
C11 C12 H12B 109.5 . .
H12A C12 H12B 109.5 . .
C11 C12 H12C 109.5 . .
H12A C12 H12C 109.5 . .
H12B C12 H12C 109.5 . .
N11 C13 C14 107.3(3) . .
N11 C13 H13A 110.3 . .
C14 C13 H13A 110.3 . .
N11 C13 H13B 110.3 . .
C14 C13 H13B 110.3 . .
H13A C13 H13B 108.5 . .
C16 C14 N12 108.1(3) . .
C16 C14 C15 113.8(5) . .
N12 C14 C15 110.7(4) . .
C16 C14 C13 111.6(4) . .
N12 C14 C13 105.0(3) . .
C15 C14 C13 107.4(4) . .
C14 C15 H15A 109.5 . .
C14 C15 H15B 109.5 . .
H15A C15 H15B 109.5 . .
C14 C15 H15C 109.5 . .
H15A C15 H15C 109.5 . .
H15B C15 H15C 109.5 . .
C14 C16 H16A 109.5 . .
C14 C16 H16B 109.5 . .
H16A C16 H16B 109.5 . .
C14 C16 H16C 109.5 . .
H16A C16 H16C 109.5 . .
H16B C16 H16C 109.5 . .
N12 C17 C102 127.0(3) . .
N12 C17 H17 116.5 . .
C102 C17 H17 116.5 . .
N41 C41 Mn2 176.2(3) . .
O12 C101 C102 122.3(3) . .
O12 C101 C106 119.6(3) . .
C102 C101 C106 118.1(3) . .
C103 C102 C101 120.5(3) . .
C103 C102 C17 116.7(3) . .
C101 C102 C17 122.9(3) . .
C104 C103 C102 123.1(4) . .
C104 C103 H10 118.4 . .
C102 C103 H10 118.4 . .
C103 C104 C105 115.5(3) . .
C103 C104 C120 124.5(4) . .
C105 C104 C120 119.9(4) . .
C106 C105 C104 124.4(4) . .
C106 C105 H10A 117.8 . .
C104 C105 H10A 117.8 . .
C105 C106 C101 118.4(3) . .
C105 C106 C110 121.0(3) . .
C101 C106 C110 120.5(3) . .
C113 C110 C112 107.2(4) . .
C113 C110 C106 112.4(3) . .
C112 C110 C106 111.4(3) . .
C113 C110 C111 107.9(3) . .
C112 C110 C111 109.8(3) . .
C106 C110 C111 107.9(3) . .
C110 C111 H11A 109.5 . .
C110 C111 H11B 109.5 . .
H11A C111 H11B 109.5 . .
C110 C111 H11C 109.5 . .
H11A C111 H11C 109.5 . .
H11B C111 H11C 109.5 . .
C110 C112 H11D 109.5 . .
C110 C112 H11E 109.5 . .
H11D C112 H11E 109.5 . .
C110 C112 H11F 109.5 . .
H11D C112 H11F 109.5 . .
H11E C112 H11F 109.5 . .
C121 C120 C122 112.0(6) . .
C121 C120 C104 113.0(4) . .
C122 C120 C104 110.1(4) . .
C121 C120 C123 108.0(6) . .
C122 C120 C123 102.7(6) . .
C104 C120 C123 110.6(4) . .
C120 C121 H12D 109.5 . .
C120 C121 H12E 109.5 . .
H12D C121 H12E 109.5 . .
C120 C121 H12F 109.5 . .
H12D C121 H12F 109.5 . .
H12E C121 H12F 109.5 . .
C120 C122 H12G 109.5 . .
C120 C122 H12H 109.5 . .
H12G C122 H12H 109.5 . .
C120 C122 H12I 109.5 . .
H12G C122 H12I 109.5 . .
H12H C122 H12I 109.5 . .
C120 C123 H12J 109.5 . .
C120 C123 H12K 109.5 . .
H12J C123 H12K 109.5 . .
C120 C123 H12L 109.5 . .
H12J C123 H12L 109.5 . .
H12K C123 H12L 109.5 . .
C110 C113 H11G 109.5 . .
C110 C113 H11H 109.5 . .
H11G C113 H11H 109.5 . .
C110 C113 H11I 109.5 . .
H11G C113 H11I 109.5 . .
H11H C113 H11I 109.5 . .
O401 C401 H40A 109.5 . .
O401 C401 H40B 109.5 . .
H40A C401 H40B 109.5 . .
O401 C401 H40C 109.5 . .
H40A C401 H40C 109.5 . .
H40B C401 H40C 109.5 . .

loop_
_geom_bond_atom_site_label_1
_geom_bond_atom_site_label_2
_geom_bond_distance
_geom_bond_site_symmetry_2
Mn1 O12 1.887(2) .
Mn1 O11 1.894(2) .
Mn1 N11 1.975(3) .
Mn1 N12 1.990(3) .
Mn1 N41 2.169(3) .
Mn1 O401 2.302(3) .
Mn1 Mn2 5.1997(5) .
Mn1 Mn1 6.8508(9) 28_565
Mn2 C41 1.978(4) .
Mn2 C41 1.978(4) 28_565
Mn2 C41 1.978(4) 41_456
Mn2 C41 1.978(4) 73_566
Mn2 C41 1.978(4) 65_655
Mn2 C41 1.978(4) 52_556
O11 C1 1.307(4) .
O12 C101 1.320(4) .
O401 C401 1.411(8) .
N11 C11 1.296(4) .
N11 C13 1.477(5) .
N12 C17 1.276(5) .
N12 C14 1.511(5) .
N41 C41 1.147(4) .
C1 C2 1.416(5) 41_456
C1 C2 1.428(5) .
C2 C1 1.415(5) 28_565
C2 C11 1.451(5) .
C11 C12 1.508(5) .
C12 H12A 0.9800 .
C12 H12B 0.9800 .
C12 H12C 0.9800 .
C13 C14 1.545(5) .
C13 H13A 0.9900 .
C13 H13B 0.9900 .
C14 C16 1.508(7) .
C14 C15 1.536(7) .
C15 H15A 0.9800 .
C15 H15B 0.9800 .
C15 H15C 0.9800 .
C16 H16A 0.9800 .
C16 H16B 0.9800 .
C16 H16C 0.9800 .
C17 C102 1.431(5) .
C17 H17 0.9500 .
C101 C102 1.416(5) .
C101 C106 1.422(5) .
C102 C103 1.400(5) .
C103 C104 1.362(6) .
C103 H10 0.9500 .
C104 C105 1.428(6) .
C104 C120 1.516(5) .
C105 C106 1.380(5) .
C105 H10A 0.9500 .
C106 C110 1.533(5) .
C110 C113 1.526(5) .
C110 C112 1.530(6) .
C110 C111 1.545(5) .
C111 H11A 0.9800 .
C111 H11B 0.9800 .
C111 H11C 0.9800 .
C112 H11D 0.9800 .
C112 H11E 0.9800 .
C112 H11F 0.9800 .
C120 C121 1.468(8) .
C120 C122 1.496(7) .
C120 C123 1.580(9) .
C121 H12D 0.9800 .
C121 H12E 0.9800 .
C121 H12F 0.9800 .
C122 H12G 0.9800 .
C122 H12H 0.9800 .
C122 H12I 0.9800 .
C123 H12J 0.9800 .
C123 H12K 0.9800 .
C123 H12L 0.9800 .
C113 H11G 0.9800 .
C113 H11H 0.9800 .
C113 H11I 0.9800 .
C401 H40A 0.9800 .
C401 H40B 0.9800 .
C401 H40C 0.9800 .

loop_
_platon_squeeze_void_nr
_platon_squeeze_void_average_x
_platon_squeeze_void_average_y
_platon_squeeze_void_average_z
_platon_squeeze_void_volume
_platon_squeeze_void_count_electrons
_platon_squeeze_void_content
1 0.326 -0.089 -0.079 33355 5193 ' '
2 0.125 0.125 0.125 484 167 ' '
3 0.625 0.125 0.625 484 167 ' '
4 0.875 0.375 0.375 484 167 ' '
5 0.375 0.375 0.875 484 167 ' '
6 0.625 0.625 0.125 484 167 ' '
7 0.125 0.625 0.625 484 167 ' '
8 0.375 0.875 0.375 484 167 ' '
9 0.875 0.875 0.875 484 167 ' '
